data_7126304
loop_
_publ_author_name
'Qiu, Rong-Guan'
'Chen, Xiao-Xian'
'Huang, Rui-Kang'
'Zhou, Dong-Dong'
'Xu, Wei-Jian'
'Zhang, Wei-Xiong'
'Chen, Xiao-Ming'

_publ_section_title
;
 Nitroprusside as a promising building block to assemble an
 organic-inorganic hybrid for thermo-responsive switching materials.
;
_journal_issue 41
_journal_name_full 'Chemical communications (Cambridge, England)'
_journal_page_first 5488
_journal_page_last 5491
_journal_paper_doi 10.1039/d0cc01877e
_journal_volume 56
_journal_year 2020
_chemical_formula_moiety '0.25(C20 Fe4 K4 N24 O4), 0.5(C4 H16 N2)'
_chemical_formula_sum 'C7 H8 Fe K N7 O'
_chemical_formula_weight 301.15
_space_group_crystal_system orthorhombic
_space_group_IT_number 62
_space_group_name_Hall '-P 2ac 2n'
_space_group_name_H-M_alt 'P n m a'
_atom_sites_solution_hydrogens geom
_atom_sites_solution_primary dual
_audit_creation_date 2020-02-23
_audit_creation_method
;
Olex2 1.2
(compiled 2018.05.29 svn.r3508 for OlexSys, GUI svn.r5506)
;
_audit_update_record
;
2020-02-27 deposited with the CCDC.	2020-03-27 downloaded from the CCDC.
;
_cell_angle_alpha 90
_cell_angle_beta 90
_cell_angle_gamma 90
_cell_formula_units_Z 4
_cell_length_a 10.3982(8)
_cell_length_b 8.5036(7)
_cell_length_c 15.0131(11)
_cell_measurement_reflns_used 2110
_cell_measurement_temperature 364.98(10)
_cell_measurement_theta_max 74.1180
_cell_measurement_theta_min 5.1510
_cell_volume 1327.49(18)
_computing_cell_refinement 'CrysAlisPro 1.171.39.46 (Rigaku OD, 2018)'
_computing_data_collection 'CrysAlisPro 1.171.39.46 (Rigaku OD, 2018)'
_computing_data_reduction 'CrysAlisPro 1.171.39.46 (Rigaku OD, 2018)'
_computing_molecular_graphics 'Olex2 (Dolomanov et al., 2009)'
_computing_publication_material 'Olex2 (Dolomanov et al., 2009)'
_computing_structure_refinement 'ShelXL (Sheldrick, 2015)'
_computing_structure_solution 'ShelXT (Sheldrick, 2015)'
_diffrn_ambient_environment air
_diffrn_ambient_temperature 364.98(10)
_diffrn_detector 'CCD plate'
_diffrn_detector_area_resol_mean 5.2913
_diffrn_detector_type AtlasS2
_diffrn_measured_fraction_theta_full 0.993
_diffrn_measured_fraction_theta_max 0.993
_diffrn_measurement_details
;
List of Runs (angles in degrees, time in seconds):

  # Type    Start    End  Width  t~exp~   \w     \q     \k     \f   Frames
#--------------------------------------------------------------------------
  1  \w   -114.00 -13.00   1.00    1.00    --  -41.14 -57.00   0.00  101
  2  \w    -88.00  -7.00   1.00    1.00    --  -41.14 125.00-150.00   81
  3  \w     35.00 131.00   1.00    4.00    --  107.79 -45.00  60.00   96
  4  \w     44.00 118.00   1.00    4.00    --  107.79-125.00 -90.00   74
  5  \w     35.00 109.00   1.00    4.00    --  107.79-125.00 120.00   74
  6  \w     21.00 141.00   1.00    4.00    --  107.79   0.00 -30.00  120
;
_diffrn_measurement_device 'four-circle diffractometer'
_diffrn_measurement_device_type 'SuperNova, Dual, Cu at home/near, AtlasS2'
_diffrn_measurement_method '\w scans'
_diffrn_orient_matrix_type 'CrysAlisPro convention (1999,Acta A55,543-557)'
_diffrn_orient_matrix_UB_11 0.1045366000
_diffrn_orient_matrix_UB_12 0.0226703000
_diffrn_orient_matrix_UB_13 0.0717640000
_diffrn_orient_matrix_UB_21 -0.1049815000
_diffrn_orient_matrix_UB_22 0.0122139000
_diffrn_orient_matrix_UB_23 0.0720733000
_diffrn_orient_matrix_UB_31 0.0061628000
_diffrn_orient_matrix_UB_32 -0.1791806000
_diffrn_orient_matrix_UB_33 0.0137232000
_diffrn_radiation_monochromator mirror
_diffrn_radiation_probe x-ray
_diffrn_radiation_type CuK\a
_diffrn_radiation_wavelength 1.54184
_diffrn_reflns_av_R_equivalents 0.0733
_diffrn_reflns_av_unetI/netI 0.0604
_diffrn_reflns_Laue_measured_fraction_full 0.993
_diffrn_reflns_Laue_measured_fraction_max 0.993
_diffrn_reflns_limit_h_max 7
_diffrn_reflns_limit_h_min -12
_diffrn_reflns_limit_k_max 6
_diffrn_reflns_limit_k_min -10
_diffrn_reflns_limit_l_max 17
_diffrn_reflns_limit_l_min -16
_diffrn_reflns_number 3384
_diffrn_reflns_point_group_measured_fraction_full 0.993
_diffrn_reflns_point_group_measured_fraction_max 0.993
_diffrn_reflns_theta_full 67.463
_diffrn_reflns_theta_max 67.463
_diffrn_reflns_theta_min 5.174
_diffrn_source 'micro-focus sealed X-ray tube'
_diffrn_source_type 'SuperNova (Cu) X-ray Source'
_exptl_absorpt_coefficient_mu 11.917
_exptl_absorpt_correction_T_max 1.00000
_exptl_absorpt_correction_T_min 0.24006
_exptl_absorpt_correction_type multi-scan
_exptl_absorpt_process_details
;
CrysAlisPro 1.171.39.46 (Rigaku Oxford Diffraction, 2018)
Empirical absorption correction using spherical harmonics,
 implemented in SCALE3 ABSPACK scaling algorithm.
;
_exptl_crystal_colour red
_exptl_crystal_colour_primary red
_exptl_crystal_density_diffrn 1.507
_exptl_crystal_description block
_exptl_crystal_F_000 608
_exptl_crystal_size_max 0.3
_exptl_crystal_size_mid 0.25
_exptl_crystal_size_min 0.2
_refine_diff_density_max 0.851
_refine_diff_density_min -0.555
_refine_diff_density_rms 0.121
_refine_ls_extinction_coef 0.0042(9)
_refine_ls_extinction_expression Fc^*^=kFc[1+0.001xFc^2^\l^3^/sin(2\q)]^-1/4^
_refine_ls_extinction_method 'SHELXL-2014/7 (Sheldrick 2014'
_refine_ls_goodness_of_fit_ref 1.110
_refine_ls_hydrogen_treatment constr
_refine_ls_matrix_type full
_refine_ls_number_parameters 100
_refine_ls_number_reflns 1272
_refine_ls_number_restraints 12
_refine_ls_restrained_S_all 1.115
_refine_ls_R_factor_all 0.0694
_refine_ls_R_factor_gt 0.0621
_refine_ls_shift/su_max 0.000
_refine_ls_shift/su_mean 0.000
_refine_ls_structure_factor_coef Fsqd
_refine_ls_weighting_details 'w=1/[\s^2^(Fo^2^)+(0.1218P)^2^] where P=(Fo^2^+2Fc^2^)/3'
_refine_ls_weighting_scheme calc
_refine_ls_wR_factor_gt 0.1702
_refine_ls_wR_factor_ref 0.1846
_reflns_Friedel_coverage 0.000
_reflns_number_gt 1127
_reflns_number_total 1272
_reflns_threshold_expression 'I > 2\s(I)'
_cod_data_source_file d0cc01877e2.cif
_cod_data_source_block 1_365k
_cod_depositor_comments 'Adding full bibliography for 7126293--7126304.cif.'
_cod_database_code 7126304
_shelx_shelxl_version_number 2014/7
_chemical_oxdiff_formula 'C H N O Fe K'
_shelx_space_group_comment
;
The symmetry employed for this shelxl refinement is uniquely defined
by the following loop, which should always be used as a source of
symmetry information in preference to the above space-group names.
They are only intended as comments.
;
_shelx_estimated_absorpt_t_max 0.199
_shelx_estimated_absorpt_t_min 0.124
_reflns_odcompleteness_completeness 95.67
_reflns_odcompleteness_iscentric 1
_reflns_odcompleteness_theta 74.38
_olex2_refinement_description
;
1. Fixed Uiso
 At 1.2 times of:
  All N(H,H) groups
 At 1.5 times of:
  All C(H,H,H) groups
2. Uiso/Uaniso restraints and constraints
C1 \\sim C2 \\sim N1: within 2A with sigma of 0.01 and sigma for terminal atoms
of 0.02
3. Others
 Fixed Sof: H1A(0.5) H1B(0.5) C2(0.5) H2A(0.5) H2B(0.5) H2C(0.5) C1(0.5)
 H1C(0.5) H1D(0.5) H1E(0.5)
4.a Secondary CH2 refined with riding coordinates:
 N1(H1A,H1B)
4.b Idealised Me refined as rotating group:
 C2(H2A,H2B,H2C), C1(H1C,H1D,H1E)
;
_olex2_submission_special_instructions 'No special instructions were received'
_oxdiff_exptl_absorpt_empirical_details
;
Empirical correction (ABSPACK) includes:
- Absorption correction using spherical harmonics
- Frame scaling
;
_oxdiff_exptl_absorpt_empirical_full_max 2.817
_oxdiff_exptl_absorpt_empirical_full_min 0.338

loop_
_space_group_symop_operation_xyz
'x, y, z'
'-x+1/2, -y, z+1/2'
'-x, y+1/2, -z'
'x+1/2, -y+1/2, -z+1/2'
'-x, -y, -z'
'x-1/2, y, -z-1/2'
'x, -y-1/2, z'
'-x-1/2, y-1/2, z-1/2'

loop_
_atom_site_label
_atom_site_type_symbol
_atom_site_fract_x
_atom_site_fract_y
_atom_site_fract_z
_atom_site_U_iso_or_equiv
_atom_site_adp_type
_atom_site_occupancy
_atom_site_site_symmetry_order
_atom_site_calc_flag
_atom_site_refinement_flags_posn
_atom_site_refinement_flags_adp
_atom_site_refinement_flags_occupancy
_atom_site_disorder_assembly
_atom_site_disorder_group
Fe1 Fe 0.64219(7) 0.7500 0.44832(5) 0.0302(4) Uani 1 2 d S T P . .
K1 K 0.82939(16) 0.2500 0.67668(10) 0.0503(5) Uani 1 2 d S T P . .
N5 N 0.5025(5) 0.7500 0.5007(3) 0.0388(11) Uani 1 2 d S T P . .
O1 O 0.4070(5) 0.7500 0.5377(4) 0.0649(15) Uani 1 2 d S T P . .
N2 N 0.5705(5) 0.5019(5) 0.3069(3) 0.0617(12) Uani 1 1 d . . . . .
C3 C 0.5952(4) 0.5912(5) 0.3610(3) 0.0420(10) Uani 1 1 d . . . . .
N4 N 0.7584(6) 0.4969(7) 0.5697(3) 0.0782(16) Uani 1 1 d . . . . .
C4 C 0.8081(7) 0.7500 0.3898(5) 0.0497(15) Uani 1 2 d S T P . .
C5 C 0.7165(5) 0.5892(6) 0.5245(3) 0.0474(11) Uani 1 1 d . . . . .
N3 N 0.9040(8) 0.7500 0.3536(7) 0.098(3) Uani 1 2 d S T P . .
N1 N 0.4616(6) 0.2500 0.1955(5) 0.0599(16) Uani 1 2 d S TU P . .
H1A H 0.4948 0.3313 0.2250 0.072 Uiso 0.5 1 calc R . . A -1
H1B H 0.5136 0.1681 0.2039 0.072 Uiso 0.5 1 calc R . . A -1
C2 C 0.3368(14) 0.2134(18) 0.2330(11) 0.090(5) Uani 0.5 1 d . U . B -1
H2A H 0.2770 0.2953 0.2180 0.136 Uiso 0.5 1 calc GR . . B -1
H2B H 0.3438 0.2055 0.2966 0.136 Uiso 0.5 1 calc GR . . B -1
H2C H 0.3068 0.1152 0.2093 0.136 Uiso 0.5 1 calc GR . . B -1
C1 C 0.4589(14) 0.2872(18) 0.1019(8) 0.084(5) Uani 0.5 1 d . U . B -1
H1C H 0.4165 0.3863 0.0932 0.126 Uiso 0.5 1 calc GR . . B -1
H1D H 0.4131 0.2065 0.0703 0.126 Uiso 0.5 1 calc GR . . B -1
H1E H 0.5453 0.2936 0.0796 0.126 Uiso 0.5 1 calc GR . . B -1

loop_
_atom_site_aniso_label
_atom_site_aniso_U_11
_atom_site_aniso_U_22
_atom_site_aniso_U_33
_atom_site_aniso_U_23
_atom_site_aniso_U_13
_atom_site_aniso_U_12
Fe1 0.0559(6) 0.0227(6) 0.0121(6) 0.000 -0.0017(3) 0.000
K1 0.0868(9) 0.0352(8) 0.0290(9) 0.000 -0.0161(6) 0.000
N5 0.060(3) 0.029(2) 0.028(3) 0.000 -0.0004(19) 0.000
O1 0.074(3) 0.053(3) 0.068(4) 0.000 0.024(3) 0.000
N2 0.114(3) 0.041(3) 0.030(2) -0.0055(18) -0.005(2) -0.015(2)
C3 0.077(2) 0.028(2) 0.021(2) 0.0021(17) 0.0019(17) -0.0030(17)
N4 0.109(3) 0.071(3) 0.055(3) 0.029(3) -0.008(3) 0.023(3)
C4 0.071(4) 0.050(4) 0.028(4) 0.000 0.003(3) 0.000
C5 0.073(2) 0.045(2) 0.024(2) 0.008(2) -0.0030(19) 0.009(2)
N3 0.082(5) 0.130(8) 0.081(6) 0.000 0.037(4) 0.000
N1 0.078(3) 0.042(3) 0.060(4) 0.000 -0.027(3) 0.000
C2 0.110(7) 0.069(13) 0.092(9) 0.026(7) 0.018(7) -0.007(6)
C1 0.116(8) 0.084(14) 0.051(6) -0.002(6) 0.009(5) -0.002(7)

loop_
_atom_type_symbol
_atom_type_description
_atom_type_scat_dispersion_real
_atom_type_scat_dispersion_imag
_atom_type_scat_source
C C 0.0181 0.0091 'International Tables Vol C Tables 4.2.6.8 and 6.1.1.4'
H H 0.0000 0.0000 'International Tables Vol C Tables 4.2.6.8 and 6.1.1.4'
Fe Fe -1.1336 3.1974 'International Tables Vol C Tables 4.2.6.8 and 6.1.1.4'
K K 0.3868 1.0657 'International Tables Vol C Tables 4.2.6.8 and 6.1.1.4'
N N 0.0311 0.0180 'International Tables Vol C Tables 4.2.6.8 and 6.1.1.4'
O O 0.0492 0.0322 'International Tables Vol C Tables 4.2.6.8 and 6.1.1.4'

loop_
_geom_angle_atom_site_label_1
_geom_angle_atom_site_label_2
_geom_angle_atom_site_label_3
_geom_angle
_geom_angle_site_symmetry_1
_geom_angle_site_symmetry_3
_geom_angle_publ_flag
N5 Fe1 C3 95.75(18) . 7_575 ?
N5 Fe1 C3 95.75(19) . . ?
N5 Fe1 C4 178.5(3) . . ?
N5 Fe1 C5 93.98(19) . 7_575 ?
N5 Fe1 C5 93.98(19) . . ?
C3 Fe1 C3 88.0(3) . 7_575 ?
C4 Fe1 C3 85.3(2) . . ?
C4 Fe1 C3 85.3(2) . 7_575 ?
C4 Fe1 C5 85.0(2) . . ?
C4 Fe1 C5 85.0(2) . 7_575 ?
C5 Fe1 C3 90.4(2) . . ?
C5 Fe1 C3 170.2(2) 7_575 . ?
C5 Fe1 C3 170.2(2) . 7_575 ?
C5 Fe1 C3 90.4(2) 7_575 7_575 ?
C5 Fe1 C5 89.5(3) . 7_575 ?
N2 K1 N2 87.20(18) 2_665 8_756 ?
N2 K1 C3 69.65(11) 8_756 2_665 ?
N2 K1 C3 20.98(11) 2_665 2_665 ?
N2 K1 C3 20.98(11) 8_756 8_756 ?
N2 K1 C3 69.65(11) 2_665 8_756 ?
N2 K1 C4 63.59(11) 2_665 2_665 ?
N2 K1 C4 63.59(11) 8_756 2_665 ?
C3 K1 C3 50.28(15) 2_665 8_756 ?
C3 K1 C4 46.00(12) 8_756 2_665 ?
C3 K1 C4 46.00(12) 2_665 2_665 ?
N4 K1 N2 86.44(16) . 2_665 ?
N4 K1 N2 86.44(16) 7_565 8_756 ?
N4 K1 N2 173.29(16) . 8_756 ?
N4 K1 N2 173.28(16) 7_565 2_665 ?
N4 K1 C3 104.53(15) 7_565 8_756 ?
N4 K1 C3 104.53(15) . 2_665 ?
N4 K1 C3 154.29(15) . 8_756 ?
N4 K1 C3 154.29(15) 7_565 2_665 ?
N4 K1 N4 99.8(3) 7_565 . ?
N4 K1 C4 115.12(14) 7_565 2_665 ?
N4 K1 C4 115.12(14) . 2_665 ?
N4 K1 N3 99.8(2) . 5_766 ?
N4 K1 N3 99.8(2) 7_565 5_766 ?
N3 K1 N2 76.56(18) 5_766 2_665 ?
N3 K1 N2 76.56(18) 5_766 8_756 ?
N3 K1 C3 84.1(2) 5_766 2_665 ?
N3 K1 C3 84.1(2) 5_766 8_756 ?
N3 K1 C4 123.4(2) 5_766 2_665 ?
O1 N5 Fe1 179.2(6) . . ?
C3 N2 K1 85.4(3) . 2_664 ?
Fe1 C3 K1 103.31(15) . 2_664 ?
N2 C3 Fe1 176.9(4) . . ?
N2 C3 K1 73.7(3) . 2_664 ?
C5 N4 K1 172.1(5) . . ?
Fe1 C4 K1 92.9(2) . 2_664 ?
N3 C4 Fe1 178.4(8) . . ?
N3 C4 K1 85.5(7) . 2_664 ?
N4 C5 Fe1 178.9(5) . . ?
C4 N3 K1 160.7(9) . 5_766 ?
H1A N1 H1B 107.6 . . ?
C2 N1 H1A 108.7 . . ?
C2 N1 H1B 108.7 . . ?
C1 N1 H1A 108.7 . . ?
C1 N1 H1B 108.7 . . ?
C1 N1 C2 114.1(9) . . ?
N1 C2 H2A 109.5 . . ?
N1 C2 H2B 109.5 . . ?
N1 C2 H2C 109.5 . . ?
H2A C2 H2B 109.5 . . ?
H2A C2 H2C 109.5 . . ?
H2B C2 H2C 109.5 . . ?
N1 C1 H1C 109.5 . . ?
N1 C1 H1D 109.5 . . ?
N1 C1 H1E 109.5 . . ?
H1C C1 H1D 109.5 . . ?
H1C C1 H1E 109.5 . . ?
H1D C1 H1E 109.5 . . ?

loop_
_geom_bond_atom_site_label_1
_geom_bond_atom_site_label_2
_geom_bond_distance
_geom_bond_site_symmetry_2
_geom_bond_publ_flag
Fe1 N5 1.652(5) . ?
Fe1 C3 1.944(4) 7_575 ?
Fe1 C3 1.944(4) . ?
Fe1 C4 1.936(7) . ?
Fe1 C5 1.943(4) . ?
Fe1 C5 1.943(4) 7_575 ?
K1 N2 3.059(5) 8_756 ?
K1 N2 3.059(5) 2_665 ?
K1 C3 3.178(4) 2_665 ?
K1 C3 3.178(4) 8_756 ?
K1 N4 2.744(5) 7_565 ?
K1 N4 2.744(5) . ?
K1 C4 3.505(7) 2_665 ?
K1 N3 2.809(8) 5_766 ?
N5 O1 1.137(7) . ?
N2 K1 3.059(5) 2_664 ?
N2 C3 1.142(6) . ?
C3 K1 3.178(4) 2_664 ?
N4 C5 1.126(7) . ?
C4 K1 3.505(7) 2_664 ?
C4 N3 1.136(11) . ?
N3 K1 2.809(8) 5_766 ?
N1 H1A 0.8900 . ?
N1 H1B 0.8900 . ?
N1 C2 1.449(15) . ?
N1 C1 1.442(14) . ?
C2 H2A 0.9600 . ?
C2 H2B 0.9600 . ?
C2 H2C 0.9600 . ?
C1 H1C 0.9600 . ?
C1 H1D 0.9600 . ?
C1 H1E 0.9600 . ?
